data_1505941
loop_
_publ_author_name
'Nair, Vijay'
'Biju, A. T.'
'Mohanan, Kishor'
'Suresh, Eringathodi'

_publ_section_title
;
 Novel synthesis of highly functionalized pyrazolines and pyrazoles by
 triphenylphosphine-mediated reaction of dialkyl azodicarboxylate with
 allenic esters.
;
_journal_issue 11
_journal_name_full 'Organic letters'
_journal_page_first 2213
_journal_page_last 2216
_journal_paper_doi 10.1021/ol0604623
_journal_volume 8
_journal_year 2006
_chemical_formula_sum 'C20 H26 N2 O5'
_chemical_formula_weight 374.43
_chemical_name_systematic
; 
 ? 
;
_space_group_IT_number 2
_symmetry_cell_setting triclinic
_symmetry_space_group_name_Hall '-P 1'
_symmetry_space_group_name_H-M 'P -1'
_atom_sites_solution_hydrogens geom
_atom_sites_solution_primary direct
_atom_sites_solution_secondary difmap
_audit_creation_method SHELXL-97
_cell_angle_alpha 71.178(13)
_cell_angle_beta 71.546(16)
_cell_angle_gamma 64.928(14)
_cell_formula_units_Z 2
_cell_length_a 9.606(7)
_cell_length_b 10.722(8)
_cell_length_c 11.989(9)
_cell_measurement_temperature 295(2)
_cell_volume 1035.1(13)
_computing_cell_refinement 'BRUKER SMART'
_computing_data_collection 'BRUKER SMART'
_computing_data_reduction 'BRUKER SAINT'
_computing_molecular_graphics 'ORTEP, PLATON'
_computing_structure_refinement 'SHELXL-97 (Sheldrick, 1997)'
_computing_structure_solution 'SHELXS-97 (Sheldrick, 1990)'
_diffrn_ambient_temperature 295(2)
_diffrn_measured_fraction_theta_full 0.963
_diffrn_measured_fraction_theta_max 0.963
_diffrn_measurement_device_type 'BRUKER SMART APEX CCD DIFFRACTOMETER'
_diffrn_measurement_method 'OMEGA-PHI SCAN'
_diffrn_radiation_monochromator graphite
_diffrn_radiation_source 'fine-focus sealed tube'
_diffrn_radiation_type MoK\a
_diffrn_radiation_wavelength 0.71073
_diffrn_reflns_av_R_equivalents 0.0385
_diffrn_reflns_av_sigmaI/netI 0.1027
_diffrn_reflns_limit_h_max 8
_diffrn_reflns_limit_h_min -11
_diffrn_reflns_limit_k_max 12
_diffrn_reflns_limit_k_min -12
_diffrn_reflns_limit_l_max 13
_diffrn_reflns_limit_l_min -14
_diffrn_reflns_number 4992
_diffrn_reflns_theta_full 25.00
_diffrn_reflns_theta_max 25.00
_diffrn_reflns_theta_min 1.84
_exptl_absorpt_coefficient_mu 0.087
_exptl_crystal_colour Colourless
_exptl_crystal_density_diffrn 1.201
_exptl_crystal_density_method 'not measured'
_exptl_crystal_description PLATES
_exptl_crystal_F_000 400
_exptl_crystal_size_max 0.22
_exptl_crystal_size_mid 0.14
_exptl_crystal_size_min 0.08
_refine_diff_density_max 0.245
_refine_diff_density_min -0.178
_refine_diff_density_rms 0.046
_refine_ls_extinction_method none
_refine_ls_goodness_of_fit_ref 0.974
_refine_ls_hydrogen_treatment mixed
_refine_ls_matrix_type full
_refine_ls_number_parameters 249
_refine_ls_number_reflns 3498
_refine_ls_number_restraints 0
_refine_ls_restrained_S_all 0.974
_refine_ls_R_factor_all 0.1561
_refine_ls_R_factor_gt 0.0778
_refine_ls_shift/su_max 0.000
_refine_ls_shift/su_mean 0.000
_refine_ls_structure_factor_coef Fsqd
_refine_ls_weighting_details 'w=1/[\s^2^(Fo^2^)+(0.1072P)^2^+0.0000P] where P=(Fo^2^+2Fc^2^)/3'
_refine_ls_weighting_scheme calc
_refine_ls_wR_factor_gt 0.1829
_refine_ls_wR_factor_ref 0.2272
_reflns_number_gt 1665
_reflns_number_total 3498
_reflns_threshold_expression >2sigma(I)
_cod_data_source_file ol0604623si20060222_045435.cif
_cod_data_source_block vijay11m(BIJ-III-135)
_cod_depositor_comments
;
The following automatic conversions were performed:

'_symmetry_cell_setting' value 'Triclinic' changed to 'triclinic'
according to /home/saulius/struct/CIF-dictionaries/cif_core.dic
dictionary named 'cif_core.dic' version 2.4.1 from 2010-06-29.

Automatic conversion script
Id: cif_fix_values 1715 2011-07-08 13:25:40Z adriana 

The following automatic conversions were performed:

'_refine_ls_weighting_scheme' value 'calc
w=1/[\s^2^(Fo^2^)+(0.1072P)^2^+0.0000P] where P=(Fo^2^+2Fc^2^)/3' was
changed to 'calc'. New tag '_refine_ls_weighting_details' was
created. The value of the new tag was set to
'w=1/[\s^2^(Fo^2^)+(0.1072P)^2^+0.0000P] where P=(Fo^2^+2Fc^2^)/3'.

Automatic conversion script
Id: cif_fix_values 3143 2015-03-26 13:38:13Z robertas 
;
_cod_original_cell_volume 1035.1(14)
_cod_original_sg_symbol_H-M P-1
_cod_database_code 1505941

loop_
_symmetry_equiv_pos_as_xyz
'x, y, z'
'-x, -y, -z'

loop_
_atom_site_label
_atom_site_type_symbol
_atom_site_fract_x
_atom_site_fract_y
_atom_site_fract_z
_atom_site_U_iso_or_equiv
_atom_site_adp_type
_atom_site_occupancy
_atom_site_calc_flag
_atom_site_refinement_flags
O5 O 0.5029(3) 0.7934(3) 0.4280(2) 0.0567(9) Uani 1 d .
O2 O 0.9991(3) 0.2525(3) 0.7036(3) 0.0624(9) Uani 1 d .
O3 O 0.9505(3) 0.3752(3) 0.3320(3) 0.0604(9) Uani 1 d .
N2 N 0.6661(4) 0.5886(3) 0.5179(3) 0.0470(9) Uani 1 d .
O1 O 1.1326(4) 0.2192(3) 0.5170(3) 0.0711(10) Uani 1 d .
O4 O 0.4629(4) 0.7352(3) 0.6299(3) 0.0747(11) Uani 1 d .
N1 N 0.7277(4) 0.5549(4) 0.4041(3) 0.0570(10) Uani 1 d .
C1 C 0.7588(5) 0.4989(4) 0.6011(3) 0.0436(11) Uani 1 d .
C3 C 0.8567(5) 0.4441(4) 0.4200(4) 0.0495(11) Uani 1 d .
C2 C 0.8840(5) 0.4024(4) 0.5398(3) 0.0436(11) Uani 1 d .
C4 C 0.7258(5) 0.5087(4) 0.7293(3) 0.0505(11) Uani 1 d .
H4A H 0.6614 0.6053 0.7357 0.061 Uiso 1 calc R
H4B H 0.8244 0.4861 0.7506 0.061 Uiso 1 calc R
C17 C 0.5319(5) 0.7128(4) 0.5328(4) 0.0489(11) Uani 1 d .
C11 C 1.0183(5) 0.2833(4) 0.5833(4) 0.0479(11) Uani 1 d .
C5 C 0.6433(5) 0.4124(4) 0.8187(4) 0.0549(13) Uani 1 d .
C18 C 0.3657(5) 0.9264(4) 0.4299(4) 0.0539(12) Uani 1 d .
H18 H 0.3521 0.9627 0.4995 0.065 Uiso 1 calc R
C6 C 0.5491(6) 0.3665(5) 0.7871(4) 0.0699(15) Uani 1 d .
H6 H 0.5342 0.3949 0.7085 0.084 Uiso 1 calc R
C12 C 1.1200(6) 0.1300(5) 0.7574(4) 0.0713(15) Uani 1 d .
H12 H 1.2231 0.1184 0.7031 0.086 Uiso 1 calc R
C15 C 0.8944(6) 0.4187(5) 0.2209(4) 0.0812(17) Uani 1 d .
H15A H 0.8750 0.5184 0.1870 0.097 Uiso 1 calc R
H15B H 0.7971 0.4029 0.2368 0.097 Uiso 1 calc R
C8 C 0.4955(9) 0.2368(8) 0.9883(7) 0.125(3) Uani 1 d .
H8 H 0.4452 0.1774 1.0437 0.150 Uiso 1 calc R
C7 C 0.4792(7) 0.2805(6) 0.8709(6) 0.100(2) Uani 1 d .
H7 H 0.4174 0.2495 0.8483 0.120 Uiso 1 calc R
C9 C 0.5867(9) 0.2811(8) 1.0240(6) 0.114(3) Uani 1 d .
H9 H 0.5987 0.2531 1.1033 0.137 Uiso 1 calc R
C10 C 0.6595(6) 0.3682(6) 0.9386(4) 0.0827(17) Uani 1 d .
H10 H 0.7216 0.3987 0.9614 0.099 Uiso 1 calc R
C19 C 0.4027(6) 1.0290(5) 0.3146(5) 0.0863(18) Uani 1 d .
H19A H 0.4947 1.0444 0.3135 0.130 Uiso 1 calc R
H19B H 0.3154 1.1170 0.3103 0.130 Uiso 1 calc R
H19C H 0.4216 0.9908 0.2467 0.130 Uiso 1 calc R
C16 C 1.0159(8) 0.3349(6) 0.1365(5) 0.105(2) Uani 1 d .
H16A H 1.1070 0.3609 0.1128 0.157 Uiso 1 calc R
H16B H 0.9764 0.3524 0.0665 0.157 Uiso 1 calc R
H16C H 1.0439 0.2365 0.1747 0.157 Uiso 1 calc R
C20 C 0.2242(6) 0.8970(6) 0.4395(5) 0.0964(19) Uani 1 d .
H20A H 0.2347 0.8678 0.3686 0.145 Uiso 1 calc R
H20B H 0.1327 0.9809 0.4470 0.145 Uiso 1 calc R
H20C H 0.2137 0.8232 0.5092 0.145 Uiso 1 calc R
C14 C 1.1191(8) 0.1552(6) 0.8722(6) 0.111(2) Uani 1 d .
H14A H 1.1788 0.2142 0.8559 0.166 Uiso 1 calc R
H14B H 1.1652 0.0667 0.9241 0.166 Uiso 1 calc R
H14C H 1.0128 0.2012 0.9108 0.166 Uiso 1 calc R
C13 C 1.0792(8) 0.0029(6) 0.7805(6) 0.123(2) Uani 1 d .
H13A H 0.9776 0.0159 0.8331 0.185 Uiso 1 calc R
H13B H 1.1565 -0.0787 0.8176 0.185 Uiso 1 calc R
H13C H 1.0774 -0.0104 0.7056 0.185 Uiso 1 calc R

loop_
_atom_site_aniso_label
_atom_site_aniso_U_11
_atom_site_aniso_U_22
_atom_site_aniso_U_33
_atom_site_aniso_U_23
_atom_site_aniso_U_13
_atom_site_aniso_U_12
O5 0.054(2) 0.0439(17) 0.0497(18) -0.0031(14) -0.0093(14) -0.0034(15)
O2 0.053(2) 0.0602(19) 0.0503(19) -0.0026(15) -0.0128(15) -0.0037(16)
O3 0.063(2) 0.0547(18) 0.0474(18) -0.0115(14) -0.0062(15) -0.0101(16)
N2 0.051(2) 0.0398(19) 0.041(2) -0.0080(16) -0.0089(16) -0.0097(18)
O1 0.059(2) 0.064(2) 0.064(2) -0.0175(17) -0.0060(17) 0.0012(17)
O4 0.070(2) 0.067(2) 0.055(2) -0.0163(17) -0.0030(17) 0.0005(18)
N1 0.070(3) 0.044(2) 0.043(2) -0.0078(16) -0.0120(18) -0.008(2)
C1 0.047(3) 0.037(2) 0.043(2) -0.0043(19) -0.006(2) -0.018(2)
C3 0.057(3) 0.039(2) 0.046(3) -0.012(2) -0.003(2) -0.014(2)
C2 0.047(3) 0.033(2) 0.044(2) -0.0022(18) -0.011(2) -0.012(2)
C4 0.051(3) 0.050(3) 0.048(3) -0.012(2) -0.009(2) -0.016(2)
C17 0.042(3) 0.044(2) 0.049(3) -0.010(2) 0.000(2) -0.012(2)
C11 0.048(3) 0.043(2) 0.052(3) -0.010(2) -0.009(2) -0.018(2)
C5 0.048(3) 0.049(3) 0.042(3) -0.009(2) -0.007(2) 0.004(2)
C18 0.042(3) 0.046(3) 0.065(3) -0.004(2) -0.009(2) -0.015(2)
C6 0.072(4) 0.075(3) 0.055(3) 0.003(3) -0.003(3) -0.040(3)
C12 0.056(3) 0.069(3) 0.060(3) -0.003(3) -0.022(2) 0.003(3)
C15 0.091(4) 0.084(4) 0.047(3) -0.020(3) -0.007(3) -0.013(3)
C8 0.107(7) 0.089(5) 0.081(5) 0.027(4) 0.013(4) 0.000(4)
C7 0.088(5) 0.085(4) 0.108(5) -0.002(4) -0.004(4) -0.039(4)
C9 0.100(6) 0.107(6) 0.048(4) 0.013(4) -0.004(4) 0.013(4)
C10 0.077(4) 0.088(4) 0.048(3) -0.006(3) -0.017(3) -0.001(3)
C19 0.081(4) 0.053(3) 0.090(4) 0.000(3) -0.017(3) -0.003(3)
C16 0.130(5) 0.106(5) 0.069(4) -0.033(3) -0.003(3) -0.037(4)
C20 0.079(4) 0.069(4) 0.126(5) -0.021(3) -0.030(4) -0.006(3)
C14 0.121(6) 0.102(5) 0.112(5) -0.008(4) -0.071(4) -0.021(4)
C13 0.151(7) 0.076(4) 0.150(6) 0.012(4) -0.081(5) -0.038(5)

loop_
_atom_type_symbol
_atom_type_description
_atom_type_scat_dispersion_real
_atom_type_scat_dispersion_imag
_atom_type_scat_source
C C 0.0033 0.0016 'International Tables Vol C Tables 4.2.6.8 and 6.1.1.4'
H H 0.0000 0.0000 'International Tables Vol C Tables 4.2.6.8 and 6.1.1.4'
N N 0.0061 0.0033 'International Tables Vol C Tables 4.2.6.8 and 6.1.1.4'
O O 0.0106 0.0060 'International Tables Vol C Tables 4.2.6.8 and 6.1.1.4'

loop_
_geom_angle_atom_site_label_1
_geom_angle_atom_site_label_2
_geom_angle_atom_site_label_3
_geom_angle
C17 O5 C18 116.7(3)
C11 O2 C12 117.5(3)
C3 O3 C15 116.7(4)
C1 N2 N1 112.8(3)
C1 N2 C17 127.6(3)
N1 N2 C17 119.2(3)
C3 N1 N2 103.0(3)
N2 C1 C2 105.6(3)
N2 C1 C4 125.5(3)
C2 C1 C4 128.9(4)
N1 C3 O3 122.4(4)
N1 C3 C2 113.9(4)
O3 C3 C2 123.7(4)
C1 C2 C3 104.8(4)
C1 C2 C11 129.4(4)
C3 C2 C11 125.8(4)
C1 C4 C5 114.2(4)
C1 C4 H4A 108.7
C5 C4 H4A 108.7
C1 C4 H4B 108.7
C5 C4 H4B 108.7
H4A C4 H4B 107.6
O4 C17 O5 127.8(4)
O4 C17 N2 121.4(4)
O5 C17 N2 110.8(3)
O1 C11 O2 124.0(4)
O1 C11 C2 123.2(4)
O2 C11 C2 112.7(3)
C6 C5 C10 117.8(5)
C6 C5 C4 122.4(4)
C10 C5 C4 119.7(5)
O5 C18 C20 108.4(4)
O5 C18 C19 106.1(3)
C20 C18 C19 113.1(4)
O5 C18 H18 109.7
C20 C18 H18 109.7
C19 C18 H18 109.7
C7 C6 C5 119.6(5)
C7 C6 H6 120.2
C5 C6 H6 120.2
O2 C12 C14 107.2(4)
O2 C12 C13 108.3(4)
C14 C12 C13 110.6(5)
O2 C12 H12 110.3
C14 C12 H12 110.3
C13 C12 H12 110.3
O3 C15 C16 107.8(5)
O3 C15 H15A 110.2
C16 C15 H15A 110.2
O3 C15 H15B 110.2
C16 C15 H15B 110.2
H15A C15 H15B 108.5
C7 C8 C9 119.7(7)
C7 C8 H8 120.1
C9 C8 H8 120.1
C6 C7 C8 122.6(7)
C6 C7 H7 118.7
C8 C7 H7 118.7
C10 C9 C8 118.0(7)
C10 C9 H9 121.0
C8 C9 H9 121.0
C9 C10 C5 122.3(6)
C9 C10 H10 118.9
C5 C10 H10 118.9
C18 C19 H19A 109.5
C18 C19 H19B 109.5
H19A C19 H19B 109.5
C18 C19 H19C 109.5
H19A C19 H19C 109.5
H19B C19 H19C 109.5
C15 C16 H16A 109.5
C15 C16 H16B 109.5
H16A C16 H16B 109.5
C15 C16 H16C 109.5
H16A C16 H16C 109.5
H16B C16 H16C 109.5
C18 C20 H20A 109.5
C18 C20 H20B 109.5
H20A C20 H20B 109.5
C18 C20 H20C 109.5
H20A C20 H20C 109.5
H20B C20 H20C 109.5
C12 C14 H14A 109.5
C12 C14 H14B 109.5
H14A C14 H14B 109.5
C12 C14 H14C 109.5
H14A C14 H14C 109.5
H14B C14 H14C 109.5
C12 C13 H13A 109.5
C12 C13 H13B 109.5
H13A C13 H13B 109.5
C12 C13 H13C 109.5
H13A C13 H13C 109.5
H13B C13 H13C 109.5

loop_
_geom_bond_atom_site_label_1
_geom_bond_atom_site_label_2
_geom_bond_distance
O5 C17 1.312(5)
O5 C18 1.477(5)
O2 C11 1.341(5)
O2 C12 1.457(5)
O3 C3 1.344(5)
O3 C15 1.457(6)
N2 C1 1.390(5)
N2 N1 1.403(4)
N2 C17 1.422(5)
O1 C11 1.213(5)
O4 C17 1.186(5)
N1 C3 1.319(5)
C1 C2 1.391(5)
C1 C4 1.496(5)
C3 C2 1.434(6)
C2 C11 1.472(6)
C4 C5 1.511(6)
C4 H4A 0.9700
C4 H4B 0.9700
C5 C6 1.386(6)
C5 C10 1.398(6)
C18 C20 1.483(7)
C18 C19 1.513(6)
C18 H18 0.9800
C6 C7 1.345(7)
C6 H6 0.9300
C12 C14 1.482(7)
C12 C13 1.493(8)
C12 H12 0.9800
C15 C16 1.464(6)
C15 H15A 0.9700
C15 H15B 0.9700
C8 C7 1.369(9)
C8 C9 1.378(10)
C8 H8 0.9300
C7 H7 0.9300
C9 C10 1.375(8)
C9 H9 0.9300
C10 H10 0.9300
C19 H19A 0.9600
C19 H19B 0.9600
C19 H19C 0.9600
C16 H16A 0.9600
C16 H16B 0.9600
C16 H16C 0.9600
C20 H20A 0.9600
C20 H20B 0.9600
C20 H20C 0.9600
C14 H14A 0.9600
C14 H14B 0.9600
C14 H14C 0.9600
C13 H13A 0.9600
C13 H13B 0.9600
C13 H13C 0.9600

loop_
_cod_related_entry_id
_cod_related_entry_database
_cod_related_entry_code
1 ChemSpider 21156794
